data_7048851
loop_
_publ_author_name
'Azpeitia, Susan'
'Barqu\'in, Montserrat'
'Mendicute-Fierro, Claudio'
'Huertos, Miguel A.'
'Rodr\'iguez-Di\'eguez, Antonio'
'Seco, Jose M.'
'San Sebastian, Eider'
'Ibarlucea, Lourdes'
'Garralda, Mar\'ia A'

_publ_section_title
;
 (Diphenylphosphino)alkylaldehyde affords hydride- or
 alkyl-[(diphenylphosphino)alkylacyl]rhodium(iii) or
 (diphenylphosphino)alkylester complexes: theoretical and experimental
 diastereoselectivity.
;
_journal_issue 10
_journal_name_full 'Dalton transactions (Cambridge, England : 2003)'
_journal_page_first 3300
_journal_page_last 3313
_journal_paper_doi 10.1039/c8dt04929g
_journal_volume 48
_journal_year 2019
_chemical_formula_sum 'C31 H28 Cl2 N2 O P Rh'
_chemical_formula_weight 649.33
_space_group_crystal_system triclinic
_space_group_IT_number 2
_space_group_name_Hall '-P 1'
_space_group_name_H-M_alt 'P -1'
_symmetry_space_group_name_Hall '-P 1'
_symmetry_space_group_name_H-M 'P -1'
_atom_sites_solution_hydrogens geom
_audit_creation_method SHELXL-2016/6
_audit_update_record
;
2018-12-13 deposited with the CCDC.
2019-02-04 downloaded from the CCDC.
;
_cell_angle_alpha 64.4480(10)
_cell_angle_beta 72.5590(10)
_cell_angle_gamma 75.9930(10)
_cell_formula_units_Z 2
_cell_length_a 9.6045(10)
_cell_length_b 12.0456(12)
_cell_length_c 13.9271(14)
_cell_measurement_reflns_used 6369
_cell_measurement_temperature 100(2)
_cell_measurement_theta_max 28.00
_cell_measurement_theta_min 2.24
_cell_volume 1374.9(2)
_computing_cell_refinement 'Bruker smart'
_computing_data_collection 'Bruker smart'
_computing_data_reduction 'Bruker smart'
_computing_structure_refinement 'SHELXL-2016/6 (Sheldrick, 2016)'
_diffrn_ambient_temperature 100(2)
_diffrn_measured_fraction_theta_full 0.996
_diffrn_measured_fraction_theta_max 0.916
_diffrn_measurement_device_type 'Bruker Axs APEX automatic diffractometer'
_diffrn_measurement_method 'phi and omega scans'
_diffrn_radiation_type MoK\a
_diffrn_radiation_wavelength 0.71073
_diffrn_reflns_av_R_equivalents 0.0262
_diffrn_reflns_av_unetI/netI 0.0342
_diffrn_reflns_Laue_measured_fraction_full 0.996
_diffrn_reflns_Laue_measured_fraction_max 0.916
_diffrn_reflns_limit_h_max 12
_diffrn_reflns_limit_h_min -12
_diffrn_reflns_limit_k_max 15
_diffrn_reflns_limit_k_min -15
_diffrn_reflns_limit_l_max 18
_diffrn_reflns_limit_l_min -17
_diffrn_reflns_number 15975
_diffrn_reflns_point_group_measured_fraction_full 0.996
_diffrn_reflns_point_group_measured_fraction_max 0.916
_diffrn_reflns_theta_full 25.242
_diffrn_reflns_theta_max 28.121
_diffrn_reflns_theta_min 1.663
_diffrn_source 'fine-focus sealed tube'
_exptl_absorpt_coefficient_mu 0.902
_exptl_absorpt_correction_T_max 0.746
_exptl_absorpt_correction_T_min 0.675
_exptl_absorpt_correction_type empirical
_exptl_absorpt_process_details 'Bruker SADABS (Bruker, 1999)'
_exptl_crystal_colour yellow
_exptl_crystal_density_diffrn 1.568
_exptl_crystal_description prismatic
_exptl_crystal_F_000 660
_exptl_crystal_size_max 0.28
_exptl_crystal_size_mid 0.12
_exptl_crystal_size_min 0.12
_refine_diff_density_max 0.809
_refine_diff_density_min -0.524
_refine_diff_density_rms 0.088
_refine_ls_extinction_method none
_refine_ls_goodness_of_fit_ref 0.742
_refine_ls_hydrogen_treatment constr
_refine_ls_matrix_type full
_refine_ls_number_parameters 343
_refine_ls_number_reflns 6150
_refine_ls_number_restraints 0
_refine_ls_restrained_S_all 0.742
_refine_ls_R_factor_all 0.0389
_refine_ls_R_factor_gt 0.0334
_refine_ls_shift/su_max 0.001
_refine_ls_shift/su_mean 0.000
_refine_ls_structure_factor_coef Fsqd
_refine_ls_weighting_details 'w=1/[\s^2^(Fo^2^)+(0.0778P)^2^+2.7538P] where P=(Fo^2^+2Fc^2^)/3'
_refine_ls_weighting_scheme calc
_refine_ls_wR_factor_gt 0.0885
_refine_ls_wR_factor_ref 0.0946
_reflns_Friedel_coverage 0.000
_reflns_number_gt 5402
_reflns_number_total 6150
_reflns_threshold_expression 'I > 2\s(I)'
_cod_data_source_file c8dt04929g2.cif
_cod_data_source_block Cis-Cl-2b
_cod_depositor_comments
;
The following automatic conversions were performed:

'_exptl_absorpt_correction_type' value 'Empirical' changed to
'empirical' according to
/home/data/users/saulius/crontab/automatic-downloads/rss-feeds/RSC/lib/dictionaries/cif_core.dic
dictionary named 'cif_core.dic' version 2.4.2 from 2011-04-26.

Automatic conversion script
Id: cif_fix_values 4973 2017-02-22 13:04:09Z antanas 

 Adding full bibliography for 7048850--7048854.cif.
;
_cod_database_code 7048851
_shelx_shelxl_version_number 2016/6
_shelx_space_group_comment
;
The symmetry employed for this shelxl refinement is uniquely defined
by the following loop, which should always be used as a source of
symmetry information in preference to the above space-group names.
They are only intended as comments.
;

loop_
_space_group_symop_operation_xyz
'x, y, z'
'-x, -y, -z'

loop_
_atom_site_label
_atom_site_type_symbol
_atom_site_fract_x
_atom_site_fract_y
_atom_site_fract_z
_atom_site_U_iso_or_equiv
_atom_site_adp_type
_atom_site_occupancy
_atom_site_site_symmetry_order
_atom_site_calc_flag
_atom_site_refinement_flags_posn
_atom_site_refinement_flags_adp
C1 C 0.3105(3) 0.6138(2) 0.4407(2) 0.0228(5) Uani 1 1 d . .
C2 C 0.2840(3) 0.4954(2) 0.4380(2) 0.0246(5) Uani 1 1 d . .
H2A H 0.194749 0.468305 0.491686 0.029 Uiso 1 1 calc R U
H2B H 0.364786 0.431124 0.459696 0.029 Uiso 1 1 calc R U
C3 C 0.2693(3) 0.5077(2) 0.3264(2) 0.0246(5) Uani 1 1 d . .
H3 H 0.163428 0.517715 0.331196 0.029 Uiso 1 1 calc R U
C4 C 0.3343(3) 0.3940(2) 0.2998(2) 0.0250(5) Uani 1 1 d . .
C5 C 0.4707(3) 0.3259(3) 0.3211(2) 0.0325(6) Uani 1 1 d . .
H5 H 0.522567 0.350149 0.354009 0.039 Uiso 1 1 calc R U
C6 C 0.5291(4) 0.2237(3) 0.2940(3) 0.0382(7) Uani 1 1 d . .
H6 H 0.618709 0.179077 0.309640 0.046 Uiso 1 1 calc R U
C7 C 0.4541(4) 0.1881(3) 0.2439(3) 0.0419(8) Uani 1 1 d . .
H7 H 0.495135 0.121418 0.223013 0.050 Uiso 1 1 calc R U
C8 C 0.3188(4) 0.2509(3) 0.2247(2) 0.0385(7) Uani 1 1 d . .
H8 H 0.266852 0.224405 0.193636 0.046 Uiso 1 1 calc R U
C9 C 0.2591(4) 0.3541(3) 0.2517(2) 0.0331(6) Uani 1 1 d . .
H9 H 0.168221 0.396747 0.237402 0.040 Uiso 1 1 calc R U
C10 C 0.2576(3) 0.6950(2) 0.1059(2) 0.0246(5) Uani 1 1 d . .
C11 C 0.1451(3) 0.7941(2) 0.0811(2) 0.0265(5) Uani 1 1 d . .
H11 H 0.109302 0.840464 0.124326 0.032 Uiso 1 1 calc R U
C12 C 0.0873(3) 0.8229(3) -0.0082(2) 0.0312(6) Uani 1 1 d . .
H12 H 0.013437 0.889580 -0.025389 0.037 Uiso 1 1 calc R U
C13 C 0.1390(4) 0.7528(3) -0.0720(2) 0.0350(7) Uani 1 1 d . .
H13 H 0.100333 0.773000 -0.132062 0.042 Uiso 1 1 calc R U
C14 C 0.2476(4) 0.6533(3) -0.0463(2) 0.0347(7) Uani 1 1 d . .
H14 H 0.280875 0.605883 -0.088652 0.042 Uiso 1 1 calc R U
C15 C 0.3079(3) 0.6233(3) 0.0426(2) 0.0300(6) Uani 1 1 d . .
H15 H 0.381066 0.556039 0.059722 0.036 Uiso 1 1 calc R U
C16 C 0.5326(3) 0.6331(2) 0.1765(2) 0.0241(5) Uani 1 1 d . .
C17 C 0.6069(3) 0.6752(3) 0.0675(2) 0.0303(6) Uani 1 1 d . .
H17 H 0.554100 0.713438 0.012880 0.036 Uiso 1 1 calc R U
C18 C 0.7603(3) 0.6602(3) 0.0398(3) 0.0383(7) Uani 1 1 d . .
H18 H 0.809262 0.689175 -0.033241 0.046 Uiso 1 1 calc R U
C19 C 0.8404(3) 0.6027(3) 0.1203(3) 0.0356(7) Uani 1 1 d . .
H19 H 0.942748 0.591399 0.101476 0.043 Uiso 1 1 calc R U
C20 C 0.7672(3) 0.5620(3) 0.2290(2) 0.0338(6) Uani 1 1 d . .
H20 H 0.820261 0.523879 0.283523 0.041 Uiso 1 1 calc R U
C21 C 0.6150(3) 0.5781(3) 0.2566(2) 0.0290(6) Uani 1 1 d . .
H21 H 0.566673 0.551733 0.329828 0.035 Uiso 1 1 calc R U
C23 C 0.2380(3) 0.9655(3) 0.4220(2) 0.0283(6) Uani 1 1 d . .
H23 H 0.292927 1.005922 0.352409 0.034 Uiso 1 1 calc R U
C24 C 0.2065(3) 1.0190(3) 0.4977(2) 0.0319(6) Uani 1 1 d . .
H24 H 0.240822 1.093084 0.479198 0.038 Uiso 1 1 calc R U
C25 C 0.1233(3) 0.9607(3) 0.6012(2) 0.0341(7) Uani 1 1 d . .
H25 H 0.098513 0.995619 0.653036 0.041 Uiso 1 1 calc R U
C26 C 0.0781(3) 0.8490(3) 0.6253(2) 0.0335(6) Uani 1 1 d . .
H26 H 0.023718 0.806830 0.694555 0.040 Uiso 1 1 calc R U
C27 C 0.1143(3) 0.8003(3) 0.5458(2) 0.0288(6) Uani 1 1 d . .
H27 H 0.083393 0.725182 0.562833 0.035 Uiso 1 1 calc R U
C28 C 0.5394(3) 0.8111(2) 0.3560(2) 0.0258(5) Uani 1 1 d . .
H28 H 0.495049 0.773268 0.429444 0.031 Uiso 1 1 calc R U
C29 C 0.6780(3) 0.8446(3) 0.3283(2) 0.0296(6) Uani 1 1 d . .
H29 H 0.726301 0.829185 0.382404 0.036 Uiso 1 1 calc R U
C30 C 0.7449(3) 0.9014(3) 0.2191(3) 0.0322(6) Uani 1 1 d . .
H30 H 0.838884 0.923569 0.198759 0.039 Uiso 1 1 calc R U
C31 C 0.6685(3) 0.9246(3) 0.1409(2) 0.0293(6) Uani 1 1 d . .
H31 H 0.710428 0.962969 0.067105 0.035 Uiso 1 1 calc R U
C32 C 0.5297(3) 0.8899(2) 0.1739(2) 0.0253(5) Uani 1 1 d . .
H32 H 0.477733 0.907291 0.121401 0.030 Uiso 1 1 calc R U
Cl1 Cl 0.01979(7) 0.72388(6) 0.37481(5) 0.02641(14) Uani 1 1 d . .
Cl2 Cl 0.18371(7) 0.99240(6) 0.18680(5) 0.02616(14) Uani 1 1 d . .
O1 O 0.3563(2) 0.60748(18) 0.51403(16) 0.0285(4) Uani 1 1 d . .
P1 P 0.33303(7) 0.65874(6) 0.22277(5) 0.02055(14) Uani 1 1 d . .
Rh1 Rh 0.25908(2) 0.77657(2) 0.32485(2) 0.01900(8) Uani 1 1 d . .
N1 N 0.1933(2) 0.8590(2) 0.44411(17) 0.0221(4) Uani 1 1 d . .
N2 N 0.4668(2) 0.83133(19) 0.28049(17) 0.0209(4) Uani 1 1 d . .

loop_
_atom_site_aniso_label
_atom_site_aniso_U_11
_atom_site_aniso_U_22
_atom_site_aniso_U_33
_atom_site_aniso_U_23
_atom_site_aniso_U_13
_atom_site_aniso_U_12
C1 0.0213(12) 0.0265(13) 0.0179(12) -0.0085(10) -0.0007(9) -0.0034(10)
C2 0.0268(13) 0.0224(12) 0.0209(12) -0.0051(10) -0.0058(10) -0.0024(10)
C3 0.0264(13) 0.0226(12) 0.0237(13) -0.0081(10) -0.0060(10) -0.0027(10)
C4 0.0315(14) 0.0228(12) 0.0180(12) -0.0045(10) -0.0034(10) -0.0078(11)
C5 0.0332(15) 0.0275(14) 0.0338(15) -0.0103(12) -0.0059(12) -0.0037(12)
C6 0.0361(16) 0.0326(16) 0.0386(17) -0.0115(13) -0.0048(13) -0.0005(13)
C7 0.054(2) 0.0314(16) 0.0362(17) -0.0149(13) -0.0001(15) -0.0067(14)
C8 0.063(2) 0.0274(14) 0.0273(15) -0.0093(12) -0.0104(14) -0.0113(14)
C9 0.0417(16) 0.0290(14) 0.0299(15) -0.0091(12) -0.0118(13) -0.0065(12)
C10 0.0281(13) 0.0263(13) 0.0200(12) -0.0068(10) -0.0051(10) -0.0092(11)
C11 0.0291(14) 0.0231(13) 0.0262(13) -0.0073(11) -0.0062(11) -0.0062(10)
C12 0.0325(15) 0.0305(14) 0.0289(14) -0.0037(12) -0.0120(12) -0.0098(12)
C13 0.0437(17) 0.0437(17) 0.0230(14) -0.0097(12) -0.0114(12) -0.0165(14)
C14 0.0434(17) 0.0452(17) 0.0243(14) -0.0192(13) -0.0019(12) -0.0173(14)
C15 0.0356(15) 0.0325(15) 0.0230(13) -0.0119(11) -0.0025(11) -0.0089(12)
C16 0.0266(13) 0.0192(12) 0.0247(13) -0.0089(10) -0.0051(10) 0.0005(10)
C17 0.0313(14) 0.0348(15) 0.0256(14) -0.0124(12) -0.0071(11) -0.0036(12)
C18 0.0336(16) 0.0499(19) 0.0266(15) -0.0125(14) -0.0003(12) -0.0096(14)
C19 0.0270(14) 0.0396(16) 0.0355(16) -0.0130(13) -0.0045(12) -0.0022(12)
C20 0.0329(15) 0.0336(15) 0.0318(15) -0.0087(12) -0.0118(12) -0.0007(12)
C21 0.0277(14) 0.0293(14) 0.0238(13) -0.0068(11) -0.0066(11) 0.0017(11)
C23 0.0312(14) 0.0277(14) 0.0267(14) -0.0119(11) -0.0108(11) 0.0030(11)
C24 0.0371(16) 0.0296(14) 0.0352(16) -0.0176(12) -0.0165(13) 0.0054(12)
C25 0.0308(15) 0.0472(18) 0.0335(15) -0.0272(14) -0.0129(12) 0.0079(13)
C26 0.0276(14) 0.0526(18) 0.0239(14) -0.0212(13) -0.0053(11) 0.0003(13)
C27 0.0242(13) 0.0344(15) 0.0292(14) -0.0136(12) -0.0085(11) -0.0006(11)
C28 0.0259(13) 0.0269(13) 0.0265(13) -0.0118(11) -0.0099(11) 0.0011(10)
C29 0.0253(13) 0.0312(14) 0.0381(16) -0.0158(12) -0.0148(12) 0.0006(11)
C30 0.0234(13) 0.0327(15) 0.0418(17) -0.0156(13) -0.0062(12) -0.0053(11)
C31 0.0289(14) 0.0251(13) 0.0299(14) -0.0090(11) -0.0011(11) -0.0066(11)
C32 0.0294(13) 0.0227(12) 0.0239(13) -0.0088(10) -0.0078(11) -0.0017(10)
Cl1 0.0218(3) 0.0291(3) 0.0300(3) -0.0125(3) -0.0090(2) -0.0004(2)
Cl2 0.0332(3) 0.0220(3) 0.0247(3) -0.0087(2) -0.0140(3) 0.0028(2)
O1 0.0289(10) 0.0270(10) 0.0292(10) -0.0083(8) -0.0119(8) -0.0009(8)
P1 0.0243(3) 0.0192(3) 0.0175(3) -0.0068(2) -0.0062(2) -0.0004(2)
Rh1 0.01998(11) 0.01926(11) 0.01812(11) -0.00736(8) -0.00716(8) 0.00071(7)
N1 0.0195(10) 0.0286(11) 0.0216(10) -0.0137(9) -0.0075(8) 0.0024(9)
N2 0.0244(10) 0.0175(10) 0.0209(10) -0.0076(8) -0.0079(8) 0.0011(8)

loop_
_atom_type_symbol
_atom_type_description
_atom_type_scat_dispersion_real
_atom_type_scat_dispersion_imag
_atom_type_scat_source
C C 0.0033 0.0016 'International Tables Vol C Tables 4.2.6.8 and 6.1.1.4'
Cl Cl 0.1484 0.1585 'International Tables Vol C Tables 4.2.6.8 and 6.1.1.4'
O O 0.0106 0.0060 'International Tables Vol C Tables 4.2.6.8 and 6.1.1.4'
P P 0.1023 0.0942 'International Tables Vol C Tables 4.2.6.8 and 6.1.1.4'
Rh Rh -1.1178 0.9187 'International Tables Vol C Tables 4.2.6.8 and 6.1.1.4'
N N 0.0061 0.0033 'International Tables Vol C Tables 4.2.6.8 and 6.1.1.4'
H H 0.0000 0.0000 'International Tables Vol C Tables 4.2.6.8 and 6.1.1.4'

loop_
_geom_angle_atom_site_label_1
_geom_angle_atom_site_label_2
_geom_angle_atom_site_label_3
_geom_angle
O1 C1 C2 119.6(2)
O1 C1 Rh1 121.5(2)
C2 C1 Rh1 118.91(18)
C1 C2 C3 115.1(2)
C1 C2 H2A 108.5
C3 C2 H2A 108.5
C1 C2 H2B 108.5
C3 C2 H2B 108.5
H2A C2 H2B 107.5
C4 C3 C2 114.7(2)
C4 C3 P1 116.85(18)
C2 C3 P1 107.09(17)
C4 C3 H3 105.8
C2 C3 H3 105.8
P1 C3 H3 105.8
C9 C4 C5 117.8(3)
C9 C4 C3 119.9(3)
C5 C4 C3 122.3(2)
C6 C5 C4 121.2(3)
C6 C5 H5 119.4
C4 C5 H5 119.4
C7 C6 C5 119.9(3)
C7 C6 H6 120.1
C5 C6 H6 120.1
C6 C7 C8 120.2(3)
C6 C7 H7 119.9
C8 C7 H7 119.9
C7 C8 C9 120.3(3)
C7 C8 H8 119.8
C9 C8 H8 119.8
C4 C9 C8 120.6(3)
C4 C9 H9 119.7
C8 C9 H9 119.7
C11 C10 C15 119.8(2)
C11 C10 P1 119.2(2)
C15 C10 P1 120.9(2)
C12 C11 C10 119.7(3)
C12 C11 H11 120.1
C10 C11 H11 120.1
C11 C12 C13 120.3(3)
C11 C12 H12 119.8
C13 C12 H12 119.8
C14 C13 C12 120.1(3)
C14 C13 H13 119.9
C12 C13 H13 119.9
C13 C14 C15 120.4(3)
C13 C14 H14 119.8
C15 C14 H14 119.8
C10 C15 C14 119.5(3)
C10 C15 H15 120.2
C14 C15 H15 120.2
C17 C16 C21 118.5(3)
C17 C16 P1 124.1(2)
C21 C16 P1 117.1(2)
C16 C17 C18 120.3(3)
C16 C17 H17 119.9
C18 C17 H17 119.9
C19 C18 C17 120.5(3)
C19 C18 H18 119.8
C17 C18 H18 119.8
C20 C19 C18 119.6(3)
C20 C19 H19 120.2
C18 C19 H19 120.2
C19 C20 C21 120.0(3)
C19 C20 H20 120.0
C21 C20 H20 120.0
C16 C21 C20 121.2(3)
C16 C21 H21 119.4
C20 C21 H21 119.4
N1 C23 C24 123.1(3)
N1 C23 H23 118.5
C24 C23 H23 118.5
C25 C24 C23 119.2(3)
C25 C24 H24 120.4
C23 C24 H24 120.4
C26 C25 C24 118.1(3)
C26 C25 H25 121.0
C24 C25 H25 121.0
C25 C26 C27 119.7(3)
C25 C26 H26 120.1
C27 C26 H26 120.1
N1 C27 C26 121.8(3)
N1 C27 H27 119.1
C26 C27 H27 119.1
N2 C28 C29 121.9(3)
N2 C28 H28 119.0
C29 C28 H28 119.0
C30 C29 C28 119.5(3)
C30 C29 H29 120.2
C28 C29 H29 120.2
C31 C30 C29 118.5(3)
C31 C30 H30 120.7
C29 C30 H30 120.7
C30 C31 C32 119.2(3)
C30 C31 H31 120.4
C32 C31 H31 120.4
N2 C32 C31 122.0(3)
N2 C32 H32 119.0
C31 C32 H32 119.0
C10 P1 C16 106.05(12)
C10 P1 C3 105.53(12)
C16 P1 C3 108.37(12)
C10 P1 Rh1 122.00(9)
C16 P1 Rh1 113.16(9)
C3 P1 Rh1 100.72(9)
C1 Rh1 N2 94.38(9)
C1 Rh1 N1 89.11(9)
N2 Rh1 N1 89.18(8)
C1 Rh1 P1 81.38(8)
N2 Rh1 P1 92.67(6)
N1 Rh1 P1 170.42(6)
C1 Rh1 Cl1 87.46(8)
N2 Rh1 Cl1 177.37(6)
N1 Rh1 Cl1 88.97(6)
P1 Rh1 Cl1 89.46(2)
C1 Rh1 Cl2 175.76(7)
N2 Rh1 Cl2 86.33(6)
N1 Rh1 Cl2 86.72(6)
P1 Rh1 Cl2 102.78(2)
Cl1 Rh1 Cl2 91.70(2)
C23 N1 C27 118.1(2)
C23 N1 Rh1 120.55(18)
C27 N1 Rh1 121.22(19)
C28 N2 C32 118.8(2)
C28 N2 Rh1 121.03(18)
C32 N2 Rh1 120.11(17)

loop_
_geom_bond_atom_site_label_1
_geom_bond_atom_site_label_2
_geom_bond_distance
C1 O1 1.195(3)
C1 C2 1.526(4)
C1 Rh1 1.993(3)
C2 C3 1.543(4)
C2 H2A 0.9700
C2 H2B 0.9700
C3 C4 1.512(4)
C3 P1 1.874(3)
C3 H3 0.9800
C4 C9 1.391(4)
C4 C5 1.407(4)
C5 C6 1.383(4)
C5 H5 0.9300
C6 C7 1.378(5)
C6 H6 0.9300
C7 C8 1.375(5)
C7 H7 0.9300
C8 C9 1.395(4)
C8 H8 0.9300
C9 H9 0.9300
C10 C11 1.398(4)
C10 C15 1.399(4)
C10 P1 1.818(3)
C11 C12 1.387(4)
C11 H11 0.9300
C12 C13 1.389(4)
C12 H12 0.9300
C13 C14 1.379(5)
C13 H13 0.9300
C14 C15 1.393(4)
C14 H14 0.9300
C15 H15 0.9300
C16 C17 1.390(4)
C16 C21 1.395(4)
C16 P1 1.825(3)
C17 C18 1.394(4)
C17 H17 0.9300
C18 C19 1.385(4)
C18 H18 0.9300
C19 C20 1.384(4)
C19 H19 0.9300
C20 C21 1.383(4)
C20 H20 0.9300
C21 H21 0.9300
C23 N1 1.332(4)
C23 C24 1.385(4)
C23 H23 0.9300
C24 C25 1.385(4)
C24 H24 0.9300
C25 C26 1.385(5)
C25 H25 0.9300
C26 C27 1.386(4)
C26 H26 0.9300
C27 N1 1.354(4)
C27 H27 0.9300
C28 N2 1.337(3)
C28 C29 1.379(4)
C28 H28 0.9300
C29 C30 1.387(4)
C29 H29 0.9300
C30 C31 1.384(4)
C30 H30 0.9300
C31 C32 1.378(4)
C31 H31 0.9300
C32 N2 1.353(3)
C32 H32 0.9300
Cl1 Rh1 2.3527(7)
Cl2 Rh1 2.5673(7)
P1 Rh1 2.2776(7)
Rh1 N2 2.085(2)
Rh1 N1 2.152(2)
